data_7122257
loop_
_publ_author_name
'Coles, N. T.'
'Mahon, M. F.'
'Webster, R. L.'

_publ_section_title
;
 1,1-Diphosphines and divinylphosphines via base catalyzed
 hydrophosphination.
;
_journal_issue 74
_journal_name_full 'Chemical communications (Cambridge, England)'
_journal_page_first 10443
_journal_page_last 10446
_journal_paper_doi 10.1039/c8cc05890c
_journal_volume 54
_journal_year 2018
_chemical_formula_moiety 'C29 H28 O2 P2'
_chemical_formula_sum 'C29 H28 O2 P2'
_chemical_formula_weight 470.45
_space_group_crystal_system triclinic
_space_group_IT_number 2
_space_group_name_Hall '-P 1'
_space_group_name_H-M_alt 'P -1'
_symmetry_space_group_name_Hall '-P 1'
_symmetry_space_group_name_H-M 'P -1'
_atom_sites_solution_hydrogens geom
_audit_creation_date 2018-06-14
_audit_creation_method
;
Olex2 1.2
(compiled 2018.05.29 svn.r3508 for OlexSys, GUI svn.r5506)
;
_audit_update_record
;
2018-06-14 deposited with the CCDC.
2018-08-22 downloaded from the CCDC.
;
_cell_angle_alpha 117.242(5)
_cell_angle_beta 103.910(3)
_cell_angle_gamma 98.150(4)
_cell_formula_units_Z 2
_cell_length_a 9.8918(3)
_cell_length_b 11.8798(7)
_cell_length_c 12.5977(6)
_cell_measurement_reflns_used 6731
_cell_measurement_temperature 150.03(10)
_cell_measurement_theta_max 73.2470
_cell_measurement_theta_min 4.2280
_cell_volume 1221.99(13)
_computing_cell_refinement 'CrysAlisPro 1.171.38.41 (Rigaku OD, 2015)'
_computing_data_collection 'CrysAlisPro 1.171.38.41 (Rigaku OD, 2015)'
_computing_data_reduction 'CrysAlisPro 1.171.38.41 (Rigaku OD, 2015)'
_computing_molecular_graphics 'Olex2 (Dolomanov et al., 2009)'
_computing_publication_material 'Olex2 (Dolomanov et al., 2009)'
_computing_structure_refinement 'ShelXL (Sheldrick, 2015)'
_computing_structure_solution 'olex2.solve (Bourhis et al., 2015)'
_diffrn_ambient_environment N~2~
_diffrn_ambient_temperature 150.03(10)
_diffrn_detector 'CCD plate'
_diffrn_detector_area_resol_mean 8.1150
_diffrn_detector_type EosS2
_diffrn_measured_fraction_theta_full 0.996
_diffrn_measured_fraction_theta_max 0.985
_diffrn_measurement_device 'four-circle diffractometer'
_diffrn_measurement_device_type 'SuperNova, Dual, Cu at zero, EosS2'
_diffrn_measurement_method '\w scans'
_diffrn_radiation_monochromator mirror
_diffrn_radiation_probe x-ray
_diffrn_radiation_type CuK\a
_diffrn_radiation_wavelength 1.54184
_diffrn_reflns_av_R_equivalents 0.0292
_diffrn_reflns_av_unetI/netI 0.0350
_diffrn_reflns_Laue_measured_fraction_full 0.996
_diffrn_reflns_Laue_measured_fraction_max 0.985
_diffrn_reflns_limit_h_max 10
_diffrn_reflns_limit_h_min -12
_diffrn_reflns_limit_k_max 14
_diffrn_reflns_limit_k_min -14
_diffrn_reflns_limit_l_max 15
_diffrn_reflns_limit_l_min -15
_diffrn_reflns_number 10428
_diffrn_reflns_point_group_measured_fraction_full 0.996
_diffrn_reflns_point_group_measured_fraction_max 0.985
_diffrn_reflns_theta_full 67.684
_diffrn_reflns_theta_max 73.343
_diffrn_reflns_theta_min 4.209
_diffrn_source 'micro-focus sealed X-ray tube'
_diffrn_source_type 'SuperNova (Cu) X-ray Source'
_exptl_absorpt_coefficient_mu 1.799
_exptl_absorpt_correction_T_max 1.00000
_exptl_absorpt_correction_T_min 0.27655
_exptl_absorpt_correction_type multi-scan
_exptl_absorpt_process_details
;
CrysAlisPro 1.171.38.41 (Rigaku Oxford Diffraction, 2015)
Empirical absorption correction using spherical harmonics,
 implemented in SCALE3 ABSPACK scaling algorithm.

Empirical correction (ABSPACK) includes:
- Absorption correction using spherical harmonics
- Frame scaling
;
_exptl_crystal_colour yellow
_exptl_crystal_colour_primary yellow
_exptl_crystal_density_diffrn 1.279
_exptl_crystal_description rhomboid
_exptl_crystal_F_000 496
_exptl_crystal_size_max 0.666
_exptl_crystal_size_mid 0.271
_exptl_crystal_size_min 0.188
_refine_diff_density_max 0.526
_refine_diff_density_min -0.333
_refine_diff_density_rms 0.046
_refine_ls_extinction_method none
_refine_ls_goodness_of_fit_ref 1.042
_refine_ls_hydrogen_treatment constr
_refine_ls_matrix_type full
_refine_ls_number_parameters 299
_refine_ls_number_reflns 4843
_refine_ls_number_restraints 0
_refine_ls_restrained_S_all 1.042
_refine_ls_R_factor_all 0.0390
_refine_ls_R_factor_gt 0.0360
_refine_ls_shift/su_max 0.001
_refine_ls_shift/su_mean 0.000
_refine_ls_structure_factor_coef Fsqd
_refine_ls_weighting_details 'w=1/[\s^2^(Fo^2^)+(0.0520P)^2^+0.3590P] where P=(Fo^2^+2Fc^2^)/3'
_refine_ls_weighting_scheme calc
_refine_ls_wR_factor_gt 0.0965
_refine_ls_wR_factor_ref 0.0989
_reflns_Friedel_coverage 0.000
_reflns_number_gt 4456
_reflns_number_total 4843
_reflns_threshold_expression 'I > 2\s(I)'
_cod_data_source_file c8cc05890c2.cif
_cod_data_source_block s16rlw5-Cpd-1b
_cod_depositor_comments 'Adding full bibliography for 7122257--7122261.cif.'
_cod_original_cell_volume 1222.00(11)
_cod_database_code 7122257
_shelxl_version_number 2014-3
_shelx_space_group_comment
;
The symmetry employed for this shelxl refinement is uniquely defined
by the following loop, which should always be used as a source of
symmetry information in preference to the above space-group names.
They are only intended as comments.
;
_olex2_refinement_description
;
1. Fixed Uiso
 At 1.2 times of:
  All C(H) groups, All C(H,H) groups
 At 1.5 times of:
  All C(H,H,H) groups
2.a Ternary CH refined with riding coordinates:
 C25(H25)
2.b Secondary CH2 refined with riding coordinates:
 C26(H26A,H26B), C28(H28A,H28B)
2.c Aromatic/amide H refined with riding coordinates:
 C2(H2), C3(H3), C4(H4), C5(H5), C6(H6), C8(H8), C9(H9), C10(H10), C11(H11),
 C12(H12), C14(H14), C15(H15), C16(H16), C17(H17), C18(H18), C20(H20), C21(H21),
  C22(H22), C23(H23), C24(H24)
2.d Idealised Me refined as rotating group:
 C29(H29A,H29B,H29C)
;

loop_
_space_group_symop_operation_xyz
'x, y, z'
'-x, -y, -z'

loop_
_atom_site_label
_atom_site_type_symbol
_atom_site_fract_x
_atom_site_fract_y
_atom_site_fract_z
_atom_site_U_iso_or_equiv
_atom_site_adp_type
_atom_site_occupancy
_atom_site_site_symmetry_order
_atom_site_calc_flag
_atom_site_refinement_flags_posn
P1 P 0.36241(4) 0.32735(3) 0.56291(3) 0.02271(10) Uani 1 1 d .
P2 P 0.39220(4) 0.27546(3) 0.77363(3) 0.02173(10) Uani 1 1 d .
O1 O 0.13855(11) -0.06638(11) 0.52557(11) 0.0302(2) Uani 1 1 d .
O2 O 0.30534(12) -0.15132(11) 0.44663(11) 0.0314(2) Uani 1 1 d .
C1 C 0.24058(15) 0.26475(14) 0.39981(14) 0.0232(3) Uani 1 1 d .
C2 C 0.29283(17) 0.31562(17) 0.33261(16) 0.0316(3) Uani 1 1 d .
H2 H 0.3824 0.3800 0.3726 0.038 Uiso 1 1 calc R
C3 C 0.21330(19) 0.27171(19) 0.20701(17) 0.0369(4) Uani 1 1 d .
H3 H 0.2487 0.3085 0.1643 0.044 Uiso 1 1 calc R
C4 C 0.08205(18) 0.17384(18) 0.14524(15) 0.0339(4) Uani 1 1 d .
H4 H 0.0298 0.1430 0.0604 0.041 Uiso 1 1 calc R
C5 C 0.02860(18) 0.12182(17) 0.21040(16) 0.0338(4) Uani 1 1 d .
H5 H -0.0600 0.0560 0.1691 0.041 Uiso 1 1 calc R
C6 C 0.10649(17) 0.16736(16) 0.33728(15) 0.0297(3) Uani 1 1 d .
H6 H 0.0689 0.1327 0.3806 0.036 Uiso 1 1 calc R
C7 C 0.29226(16) 0.45800(14) 0.66054(14) 0.0237(3) Uani 1 1 d .
C8 C 0.14647(17) 0.45613(16) 0.62930(16) 0.0322(3) Uani 1 1 d .
H8 H 0.0781 0.3867 0.5531 0.039 Uiso 1 1 calc R
C9 C 0.10304(19) 0.55771(17) 0.71171(18) 0.0385(4) Uani 1 1 d .
H9 H 0.0059 0.5565 0.6898 0.046 Uiso 1 1 calc R
C10 C 0.2037(2) 0.66057(16) 0.82612(17) 0.0359(4) Uani 1 1 d .
H10 H 0.1739 0.7273 0.8819 0.043 Uiso 1 1 calc R
C11 C 0.34905(19) 0.66399(16) 0.85752(16) 0.0339(4) Uani 1 1 d .
H11 H 0.4170 0.7332 0.9341 0.041 Uiso 1 1 calc R
C12 C 0.39281(17) 0.56391(15) 0.77442(15) 0.0285(3) Uani 1 1 d .
H12 H 0.4908 0.5676 0.7951 0.034 Uiso 1 1 calc R
C13 C 0.24260(16) 0.29575(14) 0.83570(14) 0.0235(3) Uani 1 1 d .
C14 C 0.27377(18) 0.40632(16) 0.95561(15) 0.0313(3) Uani 1 1 d .
H14 H 0.3663 0.4667 0.9982 0.038 Uiso 1 1 calc R
C15 C 0.1682(2) 0.42711(18) 1.01201(17) 0.0407(4) Uani 1 1 d .
H15 H 0.1906 0.5008 1.0923 0.049 Uiso 1 1 calc R
C16 C 0.0297(2) 0.3388(2) 0.94936(18) 0.0394(4) Uani 1 1 d .
H16 H -0.0410 0.3530 0.9872 0.047 Uiso 1 1 calc R
C17 C -0.00285(18) 0.22943(19) 0.83032(17) 0.0357(4) Uani 1 1 d .
H17 H -0.0958 0.1700 0.7881 0.043 Uiso 1 1 calc R
C18 C 0.10209(16) 0.20744(16) 0.77305(15) 0.0289(3) Uani 1 1 d .
H18 H 0.0788 0.1337 0.6927 0.035 Uiso 1 1 calc R
C19 C 0.44153(15) 0.14138(14) 0.79411(13) 0.0228(3) Uani 1 1 d .
C20 C 0.57969(17) 0.12838(17) 0.79413(16) 0.0316(3) Uani 1 1 d .
H20 H 0.6392 0.1826 0.7785 0.038 Uiso 1 1 calc R
C21 C 0.62915(19) 0.03510(19) 0.81738(16) 0.0371(4) Uani 1 1 d .
H21 H 0.7205 0.0261 0.8154 0.045 Uiso 1 1 calc R
C22 C 0.5441(2) -0.04368(18) 0.84324(16) 0.0372(4) Uani 1 1 d .
H22 H 0.5777 -0.1056 0.8592 0.045 Uiso 1 1 calc R
C23 C 0.40768(19) -0.03064(17) 0.84555(17) 0.0369(4) Uani 1 1 d .
H23 H 0.3500 -0.0834 0.8639 0.044 Uiso 1 1 calc R
C24 C 0.35690(16) 0.06082(16) 0.82063(15) 0.0300(3) Uani 1 1 d .
H24 H 0.2649 0.0683 0.8217 0.036 Uiso 1 1 calc R
C25 C 0.29600(15) 0.19679(13) 0.59712(13) 0.0213(3) Uani 1 1 d .
H25 H 0.1904 0.1774 0.5776 0.026 Uiso 1 1 calc R
C26 C 0.33374(15) 0.07192(14) 0.51533(14) 0.0239(3) Uani 1 1 d .
H26A H 0.3177 0.0607 0.4316 0.029 Uiso 1 1 calc R
H26B H 0.4365 0.0845 0.5532 0.029 Uiso 1 1 calc R
C27 C 0.24714(15) -0.05323(14) 0.50017(13) 0.0241(3) Uani 1 1 d .
C28 C 0.22881(19) -0.28354(15) 0.41414(17) 0.0347(4) Uani 1 1 d .
H28A H 0.2549 -0.3491 0.3474 0.042 Uiso 1 1 calc R
H28B H 0.1247 -0.2980 0.3817 0.042 Uiso 1 1 calc R
C29 C 0.2653(2) -0.30112(18) 0.52656(19) 0.0417(4) Uani 1 1 d .
H29A H 0.3692 -0.2746 0.5662 0.063 Uiso 1 1 calc GR
H29B H 0.2261 -0.3925 0.4993 0.063 Uiso 1 1 calc GR
H29C H 0.2241 -0.2476 0.5864 0.063 Uiso 1 1 calc GR

loop_
_atom_site_aniso_label
_atom_site_aniso_U_11
_atom_site_aniso_U_22
_atom_site_aniso_U_33
_atom_site_aniso_U_23
_atom_site_aniso_U_13
_atom_site_aniso_U_12
P1 0.02342(18) 0.02182(18) 0.02446(19) 0.01312(15) 0.00901(14) 0.00520(13)
P2 0.02129(17) 0.02059(18) 0.02180(19) 0.01091(14) 0.00613(13) 0.00402(13)
O1 0.0248(5) 0.0270(5) 0.0350(6) 0.0137(5) 0.0106(4) 0.0044(4)
O2 0.0347(6) 0.0213(5) 0.0398(6) 0.0144(5) 0.0178(5) 0.0088(4)
C1 0.0265(7) 0.0229(7) 0.0238(7) 0.0131(6) 0.0111(5) 0.0092(5)
C2 0.0317(8) 0.0338(8) 0.0344(8) 0.0220(7) 0.0118(7) 0.0068(6)
C3 0.0405(9) 0.0467(10) 0.0374(9) 0.0304(8) 0.0169(7) 0.0139(7)
C4 0.0384(8) 0.0410(9) 0.0263(8) 0.0190(7) 0.0109(7) 0.0169(7)
C5 0.0298(8) 0.0343(8) 0.0319(8) 0.0157(7) 0.0071(6) 0.0047(6)
C6 0.0307(7) 0.0313(8) 0.0296(8) 0.0175(7) 0.0118(6) 0.0068(6)
C7 0.0290(7) 0.0193(6) 0.0255(7) 0.0133(6) 0.0109(6) 0.0058(5)
C8 0.0274(7) 0.0250(7) 0.0340(8) 0.0095(7) 0.0082(6) 0.0041(6)
C9 0.0324(8) 0.0312(8) 0.0465(10) 0.0142(8) 0.0157(7) 0.0108(7)
C10 0.0473(9) 0.0235(7) 0.0374(9) 0.0127(7) 0.0205(8) 0.0117(7)
C11 0.0445(9) 0.0219(7) 0.0267(8) 0.0102(6) 0.0066(7) 0.0035(6)
C12 0.0287(7) 0.0237(7) 0.0305(8) 0.0154(6) 0.0056(6) 0.0033(6)
C13 0.0275(7) 0.0239(7) 0.0231(7) 0.0138(6) 0.0096(6) 0.0105(6)
C14 0.0407(8) 0.0258(7) 0.0254(8) 0.0120(6) 0.0096(6) 0.0109(6)
C15 0.0636(12) 0.0364(9) 0.0303(8) 0.0163(7) 0.0246(8) 0.0260(9)
C16 0.0502(10) 0.0519(10) 0.0455(10) 0.0346(9) 0.0331(8) 0.0333(9)
C17 0.0294(8) 0.0476(10) 0.0431(9) 0.0295(8) 0.0175(7) 0.0166(7)
C18 0.0276(7) 0.0307(8) 0.0273(7) 0.0142(6) 0.0093(6) 0.0087(6)
C19 0.0234(6) 0.0237(7) 0.0187(6) 0.0102(5) 0.0049(5) 0.0063(5)
C20 0.0312(8) 0.0416(9) 0.0327(8) 0.0236(7) 0.0159(6) 0.0155(7)
C21 0.0378(9) 0.0501(10) 0.0357(9) 0.0248(8) 0.0182(7) 0.0269(8)
C22 0.0507(10) 0.0374(9) 0.0341(9) 0.0226(7) 0.0160(7) 0.0249(8)
C23 0.0403(9) 0.0343(9) 0.0414(9) 0.0249(8) 0.0121(7) 0.0097(7)
C24 0.0258(7) 0.0301(8) 0.0358(8) 0.0197(7) 0.0084(6) 0.0069(6)
C25 0.0233(6) 0.0205(6) 0.0208(6) 0.0112(5) 0.0077(5) 0.0059(5)
C26 0.0279(7) 0.0224(7) 0.0234(7) 0.0118(6) 0.0115(6) 0.0082(6)
C27 0.0247(7) 0.0221(7) 0.0206(7) 0.0096(6) 0.0041(5) 0.0053(5)
C28 0.0403(9) 0.0204(7) 0.0381(9) 0.0122(7) 0.0128(7) 0.0052(6)
C29 0.0466(10) 0.0326(9) 0.0449(10) 0.0223(8) 0.0113(8) 0.0078(7)

loop_
_atom_type_symbol
_atom_type_description
_atom_type_scat_dispersion_real
_atom_type_scat_dispersion_imag
_atom_type_scat_source
C C 0.0181 0.0091 'International Tables Vol C Tables 4.2.6.8 and 6.1.1.4'
H H 0.0000 0.0000 'International Tables Vol C Tables 4.2.6.8 and 6.1.1.4'
O O 0.0492 0.0322 'International Tables Vol C Tables 4.2.6.8 and 6.1.1.4'
P P 0.2955 0.4335 'International Tables Vol C Tables 4.2.6.8 and 6.1.1.4'

loop_
_geom_angle_atom_site_label_1
_geom_angle_atom_site_label_2
_geom_angle_atom_site_label_3
_geom_angle
C1 P1 C25 103.24(7)
C7 P1 C1 103.02(7)
C7 P1 C25 100.02(6)
C13 P2 C19 102.25(7)
C13 P2 C25 102.60(6)
C19 P2 C25 104.90(6)
C27 O2 C28 117.47(12)
C2 C1 P1 115.81(11)
C2 C1 C6 118.33(14)
C6 C1 P1 125.77(12)
C1 C2 H2 119.5
C3 C2 C1 121.02(15)
C3 C2 H2 119.5
C2 C3 H3 119.9
C4 C3 C2 120.29(16)
C4 C3 H3 119.9
C3 C4 H4 120.3
C3 C4 C5 119.48(15)
C5 C4 H4 120.3
C4 C5 H5 119.7
C4 C5 C6 120.51(15)
C6 C5 H5 119.7
C1 C6 H6 119.8
C5 C6 C1 120.35(15)
C5 C6 H6 119.8
C8 C7 P1 124.49(11)
C12 C7 P1 116.73(11)
C12 C7 C8 118.76(14)
C7 C8 H8 119.9
C9 C8 C7 120.24(15)
C9 C8 H8 119.9
C8 C9 H9 119.9
C10 C9 C8 120.29(16)
C10 C9 H9 119.9
C9 C10 H10 120.0
C9 C10 C11 119.91(15)
C11 C10 H10 120.0
C10 C11 H11 120.1
C10 C11 C12 119.82(15)
C12 C11 H11 120.1
C7 C12 H12 119.5
C11 C12 C7 120.95(15)
C11 C12 H12 119.5
C14 C13 P2 116.77(12)
C14 C13 C18 118.49(14)
C18 C13 P2 124.73(12)
C13 C14 H14 119.7
C15 C14 C13 120.67(16)
C15 C14 H14 119.7
C14 C15 H15 119.8
C16 C15 C14 120.33(16)
C16 C15 H15 119.8
C15 C16 H16 120.2
C17 C16 C15 119.58(16)
C17 C16 H16 120.2
C16 C17 H17 119.7
C16 C17 C18 120.60(16)
C18 C17 H17 119.7
C13 C18 H18 119.8
C17 C18 C13 120.32(15)
C17 C18 H18 119.8
C20 C19 P2 117.01(12)
C24 C19 P2 124.58(11)
C24 C19 C20 118.15(14)
C19 C20 H20 119.7
C21 C20 C19 120.63(16)
C21 C20 H20 119.7
C20 C21 H21 119.8
C22 C21 C20 120.41(15)
C22 C21 H21 119.8
C21 C22 H22 120.2
C21 C22 C23 119.69(15)
C23 C22 H22 120.2
C22 C23 H23 119.9
C22 C23 C24 120.17(16)
C24 C23 H23 119.9
C19 C24 H24 119.5
C23 C24 C19 120.94(15)
C23 C24 H24 119.5
P1 C25 P2 103.60(7)
P1 C25 H25 110.0
P2 C25 H25 110.0
C26 C25 P1 108.68(10)
C26 C25 P2 114.24(9)
C26 C25 H25 110.0
C25 C26 H26A 108.7
C25 C26 H26B 108.7
H26A C26 H26B 107.6
C27 C26 C25 114.40(12)
C27 C26 H26A 108.7
C27 C26 H26B 108.7
O1 C27 O2 124.48(14)
O1 C27 C26 125.99(13)
O2 C27 C26 109.44(12)
O2 C28 H28A 109.3
O2 C28 H28B 109.3
O2 C28 C29 111.70(14)
H28A C28 H28B 107.9
C29 C28 H28A 109.3
C29 C28 H28B 109.3
C28 C29 H29A 109.5
C28 C29 H29B 109.5
C28 C29 H29C 109.5
H29A C29 H29B 109.5
H29A C29 H29C 109.5
H29B C29 H29C 109.5

loop_
_geom_bond_atom_site_label_1
_geom_bond_atom_site_label_2
_geom_bond_distance
P1 C1 1.8394(15)
P1 C7 1.8361(15)
P1 C25 1.8662(15)
P2 C13 1.8287(15)
P2 C19 1.8379(15)
P2 C25 1.8845(14)
O1 C27 1.2017(19)
O2 C27 1.3422(18)
O2 C28 1.4606(18)
C1 C2 1.392(2)
C1 C6 1.395(2)
C2 H2 0.9300
C2 C3 1.387(2)
C3 H3 0.9300
C3 C4 1.379(3)
C4 H4 0.9300
C4 C5 1.384(2)
C5 H5 0.9300
C5 C6 1.393(2)
C6 H6 0.9300
C7 C8 1.395(2)
C7 C12 1.392(2)
C8 H8 0.9300
C8 C9 1.390(2)
C9 H9 0.9300
C9 C10 1.384(2)
C10 H10 0.9300
C10 C11 1.386(3)
C11 H11 0.9300
C11 C12 1.386(2)
C12 H12 0.9300
C13 C14 1.395(2)
C13 C18 1.399(2)
C14 H14 0.9300
C14 C15 1.388(2)
C15 H15 0.9300
C15 C16 1.384(3)
C16 H16 0.9300
C16 C17 1.381(3)
C17 H17 0.9300
C17 C18 1.389(2)
C18 H18 0.9300
C19 C20 1.397(2)
C19 C24 1.389(2)
C20 H20 0.9300
C20 C21 1.391(2)
C21 H21 0.9300
C21 C22 1.371(3)
C22 H22 0.9300
C22 C23 1.385(3)
C23 H23 0.9300
C23 C24 1.387(2)
C24 H24 0.9300
C25 H25 0.9800
C25 C26 1.5311(19)
C26 H26A 0.9700
C26 H26B 0.9700
C26 C27 1.510(2)
C28 H28A 0.9700
C28 H28B 0.9700
C28 C29 1.492(3)
C29 H29A 0.9600
C29 H29B 0.9600
C29 H29C 0.9600

loop_
_geom_torsion_atom_site_label_1
_geom_torsion_atom_site_label_2
_geom_torsion_atom_site_label_3
_geom_torsion_atom_site_label_4
_geom_torsion
P1 C1 C2 C3 177.27(13)
P1 C1 C6 C5 -175.60(12)
P1 C7 C8 C9 177.76(14)
P1 C7 C12 C11 -176.75(12)
P1 C25 C26 C27 -161.30(10)
P2 C13 C14 C15 -177.75(12)
P2 C13 C18 C17 177.78(12)
P2 C19 C20 C21 175.78(13)
P2 C19 C24 C23 -174.38(13)
P2 C25 C26 C27 83.59(13)
C1 P1 C7 C8 31.67(15)
C1 P1 C7 C12 -149.74(12)
C1 P1 C25 P2 -168.49(6)
C1 P1 C25 C26 69.66(10)
C1 C2 C3 C4 -1.7(3)
C2 C1 C6 C5 0.7(2)
C2 C3 C4 C5 1.5(3)
C3 C4 C5 C6 -0.2(3)
C4 C5 C6 C1 -0.9(2)
C6 C1 C2 C3 0.6(2)
C7 P1 C1 C2 97.64(12)
C7 P1 C1 C6 -85.95(14)
C7 P1 C25 P2 -62.43(8)
C7 P1 C25 C26 175.72(9)
C7 C8 C9 C10 -0.9(3)
C8 C7 C12 C11 1.9(2)
C8 C9 C10 C11 1.4(3)
C9 C10 C11 C12 -0.3(3)
C10 C11 C12 C7 -1.4(2)
C12 C7 C8 C9 -0.8(2)
C13 P2 C19 C20 -160.29(12)
C13 P2 C19 C24 13.70(14)
C13 P2 C25 P1 112.56(7)
C13 P2 C25 C26 -129.38(11)
C13 C14 C15 C16 -0.6(3)
C14 C13 C18 C17 -0.7(2)
C14 C15 C16 C17 0.2(3)
C15 C16 C17 C18 0.0(3)
C16 C17 C18 C13 0.3(2)
C18 C13 C14 C15 0.8(2)
C19 P2 C13 C14 104.98(12)
C19 P2 C13 C18 -73.52(14)
C19 P2 C25 P1 -140.91(7)
C19 P2 C25 C26 -22.85(12)
C19 C20 C21 C22 -1.4(3)
C20 C19 C24 C23 -0.5(2)
C20 C21 C22 C23 0.3(3)
C21 C22 C23 C24 0.6(3)
C22 C23 C24 C19 -0.5(3)
C24 C19 C20 C21 1.4(2)
C25 P1 C1 C2 -158.59(12)
C25 P1 C1 C6 17.82(15)
C25 P1 C7 C8 -74.57(14)
C25 P1 C7 C12 104.02(12)
C25 P2 C13 C14 -146.47(12)
C25 P2 C13 C18 35.03(14)
C25 P2 C19 C20 92.93(12)
C25 P2 C19 C24 -93.09(14)
C25 C26 C27 O1 14.2(2)
C25 C26 C27 O2 -169.32(12)
C27 O2 C28 C29 -82.50(18)
C28 O2 C27 O1 1.7(2)
C28 O2 C27 C26 -174.85(12)
